data_7231103
loop_
_publ_author_name
'Pino-Cuevas, Arantxa'
'Gra\~na, Ana'
'Abram, Ulrich'
'Carballo, Rosa'
'V\'azquez-L\'opez, Ezequiel M.'

_publ_section_title
;
 Structural study of mono-, di- and tetranuclear complexes of the
 {Re(CO)3}+ fragment with thiosemicarbazone/thiosemicarbazonate ligands
 containing benzothiazole or benzoxazole groups
;
_journal_issue 33
_journal_name_full CrystEngComm
_journal_page_first 4781
_journal_paper_doi 10.1039/C8CE00874D
_journal_volume 20
_journal_year 2018
_chemical_formula_sum 'C16 H14 N4 S2'
_chemical_formula_weight 326.43
_space_group_crystal_system monoclinic
_space_group_IT_number 15
_space_group_name_Hall '-C 2yc'
_space_group_name_H-M_alt 'C 1 2/c 1'
_symmetry_space_group_name_Hall '-C 2yc'
_symmetry_space_group_name_H-M 'C 1 2/c 1'
_atom_sites_solution_hydrogens geom
_audit_creation_method SHELXL-2013
_audit_update_record
;
2018-07-02 deposited with the CCDC.
2018-07-09 downloaded from the CCDC.
;
_cell_angle_alpha 90
_cell_angle_beta 95.856(6)
_cell_angle_gamma 90
_cell_formula_units_Z 8
_cell_length_a 13.2120(12)
_cell_length_b 8.2301(8)
_cell_length_c 28.449(2)
_cell_measurement_reflns_used 3634
_cell_measurement_temperature 100(2)
_cell_measurement_theta_max 67.50
_cell_measurement_theta_min 3.12
_cell_volume 3077.3(5)
_computing_cell_refinement 'Bruker SAINT'
_computing_data_collection 'Bruker APEX2'
_computing_data_reduction 'Bruker SAINT'
_computing_structure_refinement 'SHELXL-2013 (Sheldrick, 2013)'
_diffrn_ambient_temperature 100(2)
_diffrn_measured_fraction_theta_full 0.824
_diffrn_measured_fraction_theta_max 0.826
_diffrn_measurement_device_type 'Bruker CCD Smart 6000'
_diffrn_measurement_method '\f and \w scans'
_diffrn_radiation_type CuK\a
_diffrn_radiation_wavelength 1.54178
_diffrn_reflns_av_R_equivalents 0.0500
_diffrn_reflns_av_unetI/netI 0.0562
_diffrn_reflns_Laue_measured_fraction_full 0.824
_diffrn_reflns_Laue_measured_fraction_max 0.826
_diffrn_reflns_limit_h_max 13
_diffrn_reflns_limit_h_min -15
_diffrn_reflns_limit_k_max 8
_diffrn_reflns_limit_k_min -8
_diffrn_reflns_limit_l_max 33
_diffrn_reflns_limit_l_min -33
_diffrn_reflns_number 6379
_diffrn_reflns_point_group_measured_fraction_full 0.824
_diffrn_reflns_point_group_measured_fraction_max 0.826
_diffrn_reflns_theta_full 67.679
_diffrn_reflns_theta_max 67.563
_diffrn_reflns_theta_min 3.123
_exptl_absorpt_coefficient_mu 3.140
_exptl_absorpt_correction_T_max 0.7530
_exptl_absorpt_correction_T_min 0.5781
_exptl_absorpt_correction_type multi-scan
_exptl_absorpt_process_details 'SADABS V2012/1 (Bruker AXS Inc.)'
_exptl_crystal_colour yellow
_exptl_crystal_density_diffrn 1.409
_exptl_crystal_density_method 'not measured'
_exptl_crystal_description plate
_exptl_crystal_F_000 1360
_exptl_crystal_size_max 0.164
_exptl_crystal_size_mid 0.093
_exptl_crystal_size_min 0.032
_refine_diff_density_max 1.004
_refine_diff_density_min -0.365
_refine_diff_density_rms 0.127
_refine_ls_extinction_method none
_refine_ls_goodness_of_fit_ref 1.039
_refine_ls_hydrogen_treatment constr
_refine_ls_matrix_type full
_refine_ls_number_parameters 218
_refine_ls_number_reflns 2298
_refine_ls_number_restraints 30
_refine_ls_restrained_S_all 1.040
_refine_ls_R_factor_all 0.1091
_refine_ls_R_factor_gt 0.0966
_refine_ls_shift/su_max 0.000
_refine_ls_shift/su_mean 0.000
_refine_ls_structure_factor_coef Fsqd
_refine_ls_weighting_details 'w=1/[\s^2^(Fo^2^)+(0.1326P)^2^+24.2757P] where P=(Fo^2^+2Fc^2^)/3'
_refine_ls_weighting_scheme calc
_refine_ls_wR_factor_gt 0.2433
_refine_ls_wR_factor_ref 0.2531
_reflns_Friedel_coverage 0.000
_reflns_number_gt 1884
_reflns_number_total 2298
_reflns_threshold_expression 'I > 2\s(I)'
_cod_data_source_file c8ce00874d2.cif
_cod_data_source_block H2L2
_cod_depositor_comments 'Adding full bibliography for 7231102--7231118.cif.'
_cod_original_cell_volume 3077.2(5)
_cod_database_code 7231103
_shelx_space_group_comment
; 
The symmetry employed for this shelxl refinement is uniquely defined 
by the following loop, which should always be used as a source of 
symmetry information in preference to the above space-group names. 
They are only intended as comments. 
;
_shelx_estimated_absorpt_t_min 0.627
_shelx_estimated_absorpt_t_max 0.906
_shelxl_version_number 2013-4

loop_
_space_group_symop_operation_xyz
'x, y, z'
'-x, y, -z+1/2'
'x+1/2, y+1/2, z'
'-x+1/2, y+1/2, -z+1/2'
'-x, -y, -z'
'x, -y, z-1/2'
'-x+1/2, -y+1/2, -z'
'x+1/2, -y+1/2, z-1/2'

loop_
_atom_site_label
_atom_site_type_symbol
_atom_site_fract_x
_atom_site_fract_y
_atom_site_fract_z
_atom_site_U_iso_or_equiv
_atom_site_adp_type
_atom_site_occupancy
_atom_site_site_symmetry_order
_atom_site_calc_flag
_atom_site_refinement_flags_posn
_atom_site_refinement_flags_adp
_atom_site_refinement_flags_occupancy
_atom_site_disorder_assembly
_atom_site_disorder_group
S2A S 0.55092(15) 0.6266(3) -0.07972(6) 0.0421(6) Uani 0.9 1 d D . P A 1
N4A N 0.6865(6) 0.4731(9) -0.0237(3) 0.0396(18) Uani 0.9 1 d D . P A 1
N4B N 0.578(4) 0.571(7) -0.0701(10) 0.070(14) Uani 0.1 1 d D U P A 2
S2B S 0.727(2) 0.452(5) -0.0137(11) 0.076(8) Uani 0.1 1 d D U P A 2
S1 S 0.63600(11) 1.2067(2) 0.29727(5) 0.0396(5) Uani 1 1 d . . . . .
N1 N 0.7610(4) 1.0297(7) 0.24852(17) 0.0383(12) Uani 1 1 d . . . . .
H1 H 0.7696 0.9672 0.2241 0.046 Uiso 1 1 calc R U . . .
N2 N 0.6007(4) 1.0738(7) 0.21255(17) 0.0380(12) Uani 1 1 d . . . . .
H2 H 0.5398 1.1175 0.2119 0.046 Uiso 1 1 calc R U . . .
N3 N 0.6263(4) 0.9816(7) 0.17509(16) 0.0359(12) Uani 1 1 d . . . . .
C1 C 0.6702(5) 1.0965(8) 0.2504(2) 0.0358(14) Uani 1 1 d . . . . .
C2 C 0.5600(5) 0.9760(8) 0.1391(2) 0.0402(15) Uani 1 1 d . . . . .
H2A H 0.4987 1.0364 0.1390 0.048 Uiso 1 1 calc R U . . .
C3 C 0.5780(5) 0.8761(8) 0.0975(2) 0.0375(14) Uani 1 1 d . . . . .
C4 C 0.6635(5) 0.7783(8) 0.0962(2) 0.0395(15) Uani 1 1 d . . . . .
H4 H 0.7127 0.7729 0.1230 0.047 Uiso 1 1 calc R U . . .
C5 C 0.6772(5) 0.6889(8) 0.0564(2) 0.0406(15) Uani 1 1 d . . . . .
H5 H 0.7362 0.6235 0.0556 0.049 Uiso 1 1 calc R U . . .
C6 C 0.6050(5) 0.6938(8) 0.0173(2) 0.0408(15) Uani 1 1 d . . . . .
C7 C 0.5204(5) 0.7920(9) 0.0184(2) 0.0444(16) Uani 1 1 d . . . . .
H7 H 0.4713 0.7973 -0.0084 0.053 Uiso 1 1 calc R U . . .
C8 C 0.5065(5) 0.8826(9) 0.0580(2) 0.0424(15) Uani 1 1 d . . . . .
H8 H 0.4480 0.9494 0.0584 0.051 Uiso 1 1 calc R U . . .
C9 C 0.6200(5) 0.5890(9) -0.0238(2) 0.0457(16) Uani 1 1 d D U . . .
C10 C 0.6847(5) 0.3985(9) -0.0673(2) 0.0434(16) Uani 1 1 d D U . . .
C11 C 0.7398(6) 0.2611(9) -0.0770(3) 0.0522(18) Uani 1 1 d . . . . .
H11 H 0.7862 0.2137 -0.0532 0.063 Uiso 1 1 calc R U . . .
C12 C 0.7265(7) 0.1952(10) -0.1211(3) 0.060(2) Uani 1 1 d . . . . .
H12 H 0.7653 0.1026 -0.1280 0.072 Uiso 1 1 calc R U . . .
C13 C 0.6585(6) 0.2592(9) -0.1558(2) 0.0501(18) Uani 1 1 d . . . . .
H13 H 0.6511 0.2102 -0.1862 0.060 Uiso 1 1 calc R U . . .
C14 C 0.6005(6) 0.3942(10) -0.1473(2) 0.0519(18) Uani 1 1 d . . . . .
H14 H 0.5535 0.4390 -0.1713 0.062 Uiso 1 1 calc R U . . .
C15 C 0.6135(5) 0.4623(9) -0.1019(2) 0.0434(16) Uani 1 1 d D U . . .
C16 C 0.8463(5) 1.0522(9) 0.2835(2) 0.0425(15) Uani 1 1 d . . . . .
H16A H 0.8221 1.0613 0.3148 0.064 Uiso 1 1 calc R U . . .
H16B H 0.8827 1.1516 0.2765 0.064 Uiso 1 1 calc R U . . .
H16C H 0.8923 0.9589 0.2830 0.064 Uiso 1 1 calc R U . . .

loop_
_atom_site_aniso_label
_atom_site_aniso_U_11
_atom_site_aniso_U_22
_atom_site_aniso_U_33
_atom_site_aniso_U_23
_atom_site_aniso_U_13
_atom_site_aniso_U_12
S2A 0.0446(11) 0.0397(14) 0.0408(9) 0.0017(7) -0.0014(7) 0.0051(9)
N4A 0.048(5) 0.030(4) 0.039(4) 0.002(3) -0.002(3) -0.002(4)
N4B 0.05(3) 0.04(3) 0.11(3) 0.04(2) 0.00(2) 0.00(2)
S2B 0.052(15) 0.101(19) 0.074(16) -0.010(13) -0.004(12) 0.002(14)
S1 0.0345(8) 0.0395(11) 0.0452(8) -0.0060(6) 0.0060(6) -0.0064(6)
N1 0.031(3) 0.040(4) 0.045(3) -0.006(2) 0.0035(19) 0.003(2)
N2 0.026(2) 0.041(4) 0.047(3) -0.005(2) 0.0031(19) 0.006(2)
N3 0.038(3) 0.029(3) 0.042(3) -0.0025(19) 0.007(2) -0.005(2)
C1 0.035(3) 0.024(4) 0.049(3) 0.004(2) 0.005(2) -0.011(2)
C2 0.041(3) 0.036(5) 0.044(3) 0.002(2) 0.006(3) 0.007(3)
C3 0.047(4) 0.027(4) 0.039(3) 0.000(2) 0.006(2) -0.004(3)
C4 0.040(3) 0.035(4) 0.043(3) 0.003(2) 0.000(2) 0.000(3)
C5 0.044(3) 0.037(4) 0.042(3) 0.003(2) 0.007(2) -0.002(3)
C6 0.045(4) 0.031(4) 0.046(3) 0.005(2) 0.007(3) 0.002(3)
C7 0.040(4) 0.046(5) 0.045(3) 0.004(3) -0.004(3) -0.003(3)
C8 0.038(3) 0.038(5) 0.052(3) 0.003(3) 0.005(3) 0.004(3)
C9 0.046(4) 0.040(5) 0.051(4) 0.005(3) 0.004(3) 0.002(3)
C10 0.046(4) 0.034(5) 0.050(3) 0.006(3) 0.003(3) -0.005(3)
C11 0.058(4) 0.034(5) 0.064(4) 0.006(3) 0.004(3) 0.005(3)
C12 0.076(5) 0.048(6) 0.059(4) 0.003(3) 0.018(4) 0.008(4)
C13 0.066(5) 0.040(5) 0.046(3) -0.002(3) 0.015(3) -0.010(3)
C14 0.058(4) 0.046(5) 0.051(4) 0.010(3) 0.000(3) -0.013(3)
C15 0.039(3) 0.039(5) 0.052(3) 0.010(3) 0.003(3) -0.008(3)
C16 0.030(3) 0.041(5) 0.056(4) -0.004(3) 0.003(2) 0.000(3)

loop_
_atom_type_symbol
_atom_type_description
_atom_type_scat_dispersion_real
_atom_type_scat_dispersion_imag
_atom_type_scat_source
C C 0.0181 0.0091 'International Tables Vol C Tables 4.2.6.8 and 6.1.1.4'
H H 0.0000 0.0000 'International Tables Vol C Tables 4.2.6.8 and 6.1.1.4'
N N 0.0311 0.0180 'International Tables Vol C Tables 4.2.6.8 and 6.1.1.4'
S S 0.3331 0.5567 'International Tables Vol C Tables 4.2.6.8 and 6.1.1.4'

loop_
_geom_angle_atom_site_label_1
_geom_angle_atom_site_label_2
_geom_angle_atom_site_label_3
_geom_angle
C15 S2A C9 88.2(3)
C9 N4A C10 112.0(6)
C9 N4B C15 123.7(18)
C10 S2B C9 80.1(10)
C1 N1 C16 124.6(5)
C1 N2 N3 119.4(5)
C2 N3 N2 116.0(5)
N1 C1 N2 116.9(5)
N1 C1 S1 124.3(4)
N2 C1 S1 118.8(5)
N3 C2 C3 120.5(6)
C4 C3 C8 119.3(6)
C4 C3 C2 122.6(5)
C8 C3 C2 118.1(6)
C5 C4 C3 120.3(5)
C4 C5 C6 120.4(6)
C7 C6 C5 119.2(6)
C7 C6 C9 122.2(6)
C5 C6 C9 118.5(6)
C8 C7 C6 120.7(6)
C7 C8 C3 120.1(6)
N4A C9 C6 124.9(6)
N4B C9 C6 137.5(11)
N4A C9 S2A 114.6(5)
C6 C9 S2A 120.4(5)
N4B C9 S2B 108.6(14)
C6 C9 S2B 113.8(11)
N4A C10 C11 125.4(6)
N4A C10 C15 114.6(7)
C11 C10 C15 119.8(7)
C11 C10 S2B 105.4(13)
C15 C10 S2B 134.8(13)
C12 C11 C10 119.2(7)
C11 C12 C13 121.6(8)
C12 C13 C14 121.0(7)
C13 C14 C15 117.6(7)
N4B C15 C10 92.0(11)
N4B C15 C14 146.9(11)
C10 C15 C14 120.7(7)
C10 C15 S2A 110.5(5)
C14 C15 S2A 128.8(6)

loop_
_geom_bond_atom_site_label_1
_geom_bond_atom_site_label_2
_geom_bond_distance
S2A C15 1.737(8)
S2A C9 1.779(6)
N4A C9 1.297(9)
N4A C10 1.383(11)
N4B C9 1.386(17)
N4B C15 1.391(19)
S2B C10 1.63(3)
S2B C9 1.81(3)
S1 C1 1.711(7)
N1 C1 1.325(8)
N1 C16 1.437(7)
N2 C1 1.355(7)
N2 N3 1.378(7)
N3 C2 1.279(7)
C2 C3 1.480(9)
C3 C4 1.390(9)
C3 C8 1.392(8)
C4 C5 1.379(9)
C5 C6 1.390(9)
C6 C7 1.382(10)
C6 C9 1.481(9)
C7 C8 1.379(10)
C10 C11 1.388(11)
C10 C15 1.392(9)
C11 C12 1.360(11)
C12 C13 1.371(11)
C13 C14 1.385(11)
C14 C15 1.402(10)
